data_7020700
loop_
_publ_author_name
'Bernardi, Alessandro'
'Ciabatti, Iacopo'
'Femoni, Cristina'
'Iapalucci, Maria Carmela'
'Longoni, Giuliano'
'Zacchini, Stefano'

_publ_section_title
;
 Ni-Cu tetracarbide carbonyls with vacant Ni(CO) fragments as borderline
 compounds between molecular and quasi-molecular clusters.
;
_journal_issue 2
_journal_name_full 'Dalton transactions (Cambridge, England : 2003)'
_journal_page_first 407
_journal_page_last 421
_journal_paper_doi 10.1039/c2dt31719b
_journal_volume 42
_journal_year 2013
_chemical_formula_sum 'C76 H90 Cu2 N6 Ni30 O40'
_chemical_formula_weight 3615.92
_chemical_name_systematic
;
?
;
_space_group_IT_number 14
_symmetry_cell_setting monoclinic
_symmetry_space_group_name_Hall '-P 2yn'
_symmetry_space_group_name_H-M 'P 1 21/n 1'
_atom_sites_solution_hydrogens geom
_atom_sites_solution_primary direct
_atom_sites_solution_secondary difmap
_audit_creation_method SHELXL-97
_cell_angle_alpha 90.00
_cell_angle_beta 118.0070(10)
_cell_angle_gamma 90.00
_cell_formula_units_Z 2
_cell_length_a 14.3288(9)
_cell_length_b 29.4515(19)
_cell_length_c 14.8440(9)
_cell_measurement_reflns_used 8964
_cell_measurement_temperature 100(2)
_cell_measurement_theta_max 25.4455
_cell_measurement_theta_min 2.626
_cell_volume 5530.6(6)
_computing_cell_refinement 'APEX2 (Bruker AXS, 2006)'
_computing_data_collection 'APEX2 (Bruker AXS, 2006)'
_computing_data_reduction 'SAINT (Bruker AXS, 2004)'
_computing_molecular_graphics 'SCHAKAL99 (Keller, 1999)'
_computing_publication_material 'XCIF (Bruker AXS, 2001)'
_computing_structure_refinement 'SHELXL-97 (Sheldrick, 1997)'
_computing_structure_solution 'SHELXS-97 (Sheldrick, 1990)'
_diffrn_ambient_temperature 100(2)
_diffrn_measured_fraction_theta_full 0.997
_diffrn_measured_fraction_theta_max 0.997
_diffrn_measurement_device_type 'CCD area detector'
_diffrn_measurement_method 'phi and omega scans'
_diffrn_radiation_monochromator graphite
_diffrn_radiation_source 'fine-focus sealed tube'
_diffrn_radiation_type MoK\a
_diffrn_radiation_wavelength 0.71073
_diffrn_reflns_av_R_equivalents 0.0540
_diffrn_reflns_av_sigmaI/netI 0.0408
_diffrn_reflns_limit_h_max 17
_diffrn_reflns_limit_h_min -17
_diffrn_reflns_limit_k_max 35
_diffrn_reflns_limit_k_min -35
_diffrn_reflns_limit_l_max 17
_diffrn_reflns_limit_l_min -17
_diffrn_reflns_number 52402
_diffrn_reflns_theta_full 25.05
_diffrn_reflns_theta_max 25.05
_diffrn_reflns_theta_min 1.38
_exptl_absorpt_coefficient_mu 5.417
_exptl_absorpt_correction_T_max 0.5625
_exptl_absorpt_correction_T_min 0.3820
_exptl_absorpt_correction_type empirical
_exptl_absorpt_process_details
;
Data were corrected for Lorentz polarisation and absorption
effects (empirical absorption correction SADABS)
R(int) = 0.0856 (selected reflections only, before parameter refinement)
R(int) = 0.0325 (selected reflections only, after parameter refinement)
;
_exptl_crystal_colour dark-brown
_exptl_crystal_density_diffrn 2.171
_exptl_crystal_density_method 'not measured'
_exptl_crystal_description prism
_exptl_crystal_F_000 3612
_exptl_crystal_size_max 0.22
_exptl_crystal_size_mid 0.15
_exptl_crystal_size_min 0.12
_refine_diff_density_max 2.060
_refine_diff_density_min -2.592
_refine_diff_density_rms 0.185
_refine_ls_extinction_method none
_refine_ls_goodness_of_fit_ref 1.017
_refine_ls_hydrogen_treatment constr
_refine_ls_matrix_type full
_refine_ls_number_parameters 628
_refine_ls_number_reflns 9751
_refine_ls_number_restraints 839
_refine_ls_restrained_S_all 1.063
_refine_ls_R_factor_all 0.1078
_refine_ls_R_factor_gt 0.0731
_refine_ls_shift/su_max 0.000
_refine_ls_shift/su_mean 0.000
_refine_ls_structure_factor_coef Fsqd
_refine_ls_weighting_details 'calc w=1/[\s^2^(Fo^2^)+(0.0863P)^2^+98.3419P] where P=(Fo^2^+2Fc^2^)/3'
_refine_ls_weighting_scheme calc
_refine_ls_wR_factor_gt 0.1847
_refine_ls_wR_factor_ref 0.2126
_reflns_number_gt 6675
_reflns_number_total 9751
_reflns_threshold_expression >2sigma(I)
_cod_data_source_file c2dt31719b.txt
_cod_data_source_block ni30cutma4acet_p21n
_cod_original_sg_symbol_H-M P2(1)/n
_cod_database_code 7020700

loop_
_symmetry_equiv_pos_as_xyz
'x, y, z'
'-x+1/2, y+1/2, -z+1/2'
'-x, -y, -z'
'x-1/2, -y-1/2, z-1/2'

loop_
_atom_site_label
_atom_site_type_symbol
_atom_site_fract_x
_atom_site_fract_y
_atom_site_fract_z
_atom_site_U_iso_or_equiv
_atom_site_adp_type
_atom_site_occupancy
_atom_site_symmetry_multiplicity
_atom_site_calc_flag
_atom_site_refinement_flags
_atom_site_disorder_assembly
_atom_site_disorder_group
Cu1 Cu 0.61376(15) 0.13166(7) 0.68153(17) 0.0665(6) Uani 1 1 d . . .
Ni1 Ni 0.54992(13) 0.06902(6) 0.76402(13) 0.0493(4) Uani 1 1 d U . .
Ni2 Ni 0.71898(13) 0.05461(7) 0.74892(13) 0.0559(5) Uani 1 1 d U . .
Ni3 Ni 0.40442(13) 0.11410(6) 0.59802(14) 0.0494(4) Uani 1 1 d U . .
Ni4 Ni 0.38832(11) 0.03102(5) 0.61307(11) 0.0342(3) Uani 1 1 d U . .
Ni5 Ni 0.54420(11) 0.06326(5) 0.58270(11) 0.0353(3) Uani 1 1 d U . .
Ni6 Ni 0.35971(12) 0.06663(5) 0.44726(12) 0.0378(3) Uani 1 1 d U . .
Ni7 Ni 0.68324(11) 0.01453(5) 0.56566(11) 0.0358(3) Uani 1 1 d U . .
Ni8 Ni 0.48880(14) 0.13308(6) 0.47873(16) 0.0549(4) Uani 1 1 d U . .
Ni9 Ni 0.68919(13) 0.09916(6) 0.55944(15) 0.0507(4) Uani 1 1 d U . .
Ni10 Ni 0.59072(17) 0.13199(7) 0.38082(19) 0.0684(5) Uani 1 1 d U . .
Ni11 Ni 0.62892(12) 0.05065(6) 0.38836(12) 0.0391(3) Uani 1 1 d U . .
Ni12 Ni 0.42925(13) 0.08733(6) 0.31068(13) 0.0489(4) Uani 1 1 d U . .
Ni13 Ni 0.48752(11) 0.01851(5) 0.42255(10) 0.0316(3) Uani 1 1 d U . .
Ni14 Ni 0.30919(13) 0.02514(7) 0.27369(12) 0.0482(4) Uani 1 1 d U . .
Ni15 Ni 0.45718(12) 0.01338(7) 0.22356(12) 0.0463(4) Uani 1 1 d U . .
C1 C 0.5788(9) 0.0226(4) 0.6869(9) 0.0391(7) Uani 1 1 d U . .
C2 C 0.5485(9) 0.0780(4) 0.4568(9) 0.0410(5) Uani 1 1 d U . .
C3 C 0.4774(12) -0.0299(7) 0.1436(11) 0.073(4) Uani 1 1 d U . .
C4 C 0.4666(14) 0.0586(7) 0.1518(11) 0.078(3) Uani 1 1 d U . .
C5 C 0.4447(14) 0.1432(6) 0.2665(14) 0.0763(14) Uani 1 1 d U . .
C6 C 0.6719(12) 0.0948(5) 0.3296(12) 0.0596(15) Uani 1 1 d U . .
C7 C 0.6478(16) 0.1845(6) 0.3844(19) 0.097(3) Uani 1 1 d U . .
C8 C 0.1841(11) -0.0050(7) 0.1907(10) 0.065(3) Uani 1 1 d U . .
C9 C 0.2751(11) 0.0848(6) 0.2311(11) 0.0643(13) Uani 1 1 d U . .
C10 C 0.2286(9) 0.0370(5) 0.4019(9) 0.0447(18) Uani 1 1 d U . .
C11 C 0.2798(9) -0.0059(5) 0.6126(9) 0.041(2) Uani 1 1 d U . .
C12 C 0.3292(11) 0.1274(5) 0.4541(12) 0.0553(9) Uani 1 1 d U . .
C13 C 0.4949(14) 0.1926(5) 0.4857(15) 0.076(3) Uani 1 1 d U . .
C14 C 0.7607(13) 0.1497(6) 0.5944(15) 0.074(2) Uani 1 1 d U . .
C15 C 0.7980(9) 0.0548(5) 0.6037(10) 0.0491(13) Uani 1 1 d U . .
C16 C 0.8041(12) 0.0981(8) 0.8122(13) 0.089(5) Uani 1 1 d U . .
C17 C 0.5777(13) 0.1165(6) 0.8409(13) 0.076(4) Uani 1 1 d U . .
C18 C 0.3547(10) 0.0790(5) 0.6750(10) 0.0471(11) Uani 1 1 d U . .
C19 C 0.3931(13) 0.1682(5) 0.6428(15) 0.072(3) Uani 1 1 d U . .
O3 O 0.4998(10) -0.0350(4) 0.0774(9) 0.079(3) Uani 1 1 d U . .
O4 O 0.4717(11) 0.0870(5) 0.0990(10) 0.094(4) Uani 1 1 d U . .
O5 O 0.4084(11) 0.1716(4) 0.2051(10) 0.097(3) Uani 1 1 d U . .
O6 O 0.7216(9) 0.1050(4) 0.2900(9) 0.079(3) Uani 1 1 d U . .
O7 O 0.6888(12) 0.2185(5) 0.3858(12) 0.111(4) Uani 1 1 d U . .
O8 O 0.0944(8) 0.0007(4) 0.1356(8) 0.069(2) Uani 1 1 d U . .
O9 O 0.2027(9) 0.1100(4) 0.1845(9) 0.085(3) Uani 1 1 d DU . .
O10 O 0.1406(6) 0.0474(3) 0.3734(7) 0.051(2) Uani 1 1 d U . .
O11 O 0.1964(7) -0.0004(3) 0.6078(7) 0.049(2) Uani 1 1 d U . .
O12 O 0.2547(8) 0.1522(3) 0.4039(8) 0.063(2) Uani 1 1 d U . .
O13 O 0.5079(10) 0.2308(4) 0.4963(10) 0.083(3) Uani 1 1 d U . .
O14 O 0.8062(10) 0.1838(4) 0.6148(11) 0.093(3) Uani 1 1 d U . .
O15 O 0.8902(6) 0.0539(3) 0.6368(7) 0.057(2) Uani 1 1 d DU . .
O16 O 0.8691(11) 0.1247(5) 0.8653(11) 0.105(4) Uani 1 1 d U . .
O17 O 0.5944(11) 0.1456(5) 0.8975(10) 0.101(4) Uani 1 1 d U . .
O18 O 0.3105(7) 0.0862(3) 0.7236(7) 0.055(2) Uani 1 1 d U . .
O19 O 0.3875(10) 0.2029(4) 0.6734(10) 0.091(3) Uani 1 1 d U . .
N1 N 0.6611(14) 0.1906(7) 0.7326(15) 0.114(6) Uani 1 1 d U . .
C101 C 0.704(2) 0.2245(9) 0.750(2) 0.120(6) Uani 1 1 d U . .
C102 C 0.7626(19) 0.2653(8) 0.7564(19) 0.122(6) Uani 1 1 d U . .
H10A H 0.7652 0.2846 0.8114 0.183 Uiso 1 1 calc R . .
H10B H 0.7277 0.2818 0.6916 0.183 Uiso 1 1 calc R . .
H10C H 0.8347 0.2573 0.7708 0.183 Uiso 1 1 calc R . .
N2 N 0.8141(7) 0.0047(5) 0.1298(7) 0.082(5) Uani 1 1 d D . .
C201 C 0.832(2) -0.0020(8) 0.0413(14) 0.074(7) Uiso 0.56(2) 1 d PDU A 1
H20A H 0.8659 -0.0314 0.0468 0.111 Uiso 0.56(2) 1 calc PR A 1
H20B H 0.8775 0.0223 0.0390 0.111 Uiso 0.56(2) 1 calc PRD A 1
H20C H 0.7639 -0.0012 -0.0212 0.111 Uiso 0.56(2) 1 calc PR A 1
C202 C 0.9077(13) -0.0128(9) 0.2187(14) 0.064(6) Uiso 0.56(2) 1 d PDU A 1
H20D H 0.8920 -0.0164 0.2759 0.095 Uiso 0.56(2) 1 calc PR A 1
H20E H 0.9665 0.0085 0.2378 0.095 Uiso 0.56(2) 1 calc PR A 1
H20F H 0.9272 -0.0423 0.2020 0.095 Uiso 0.56(2) 1 calc PR A 1
C203 C 0.730(2) -0.0288(10) 0.111(3) 0.123(13) Uiso 0.56(2) 1 d PDU A 1
H20G H 0.7184 -0.0307 0.1704 0.184 Uiso 0.56(2) 1 calc PR A 1
H20H H 0.7516 -0.0586 0.0974 0.184 Uiso 0.56(2) 1 calc PR A 1
H20I H 0.6646 -0.0193 0.0510 0.184 Uiso 0.56(2) 1 calc PR A 1
C204 C 0.758(2) 0.0441(7) 0.142(3) 0.165(16) Uiso 0.56(2) 1 d PDU A 1
H20J H 0.7449 0.0393 0.2003 0.247 Uiso 0.56(2) 1 calc PR A 1
H20K H 0.6898 0.0478 0.0798 0.247 Uiso 0.56(2) 1 calc PR A 1
H20L H 0.8003 0.0715 0.1526 0.247 Uiso 0.56(2) 1 calc PRD A 1
C2A1 C 0.9026(19) 0.0196(10) 0.2272(13) 0.064(7) Uiso 0.44(2) 1 d PDU A 2
H2A1 H 0.9686 0.0181 0.2228 0.097 Uiso 0.44(2) 1 calc PR A 2
H2A2 H 0.9077 -0.0002 0.2823 0.097 Uiso 0.44(2) 1 calc PR A 2
H2A3 H 0.8903 0.0509 0.2414 0.097 Uiso 0.44(2) 1 calc PRD A 2
C2A2 C 0.792(3) -0.0433(6) 0.135(3) 0.130(13) Uiso 0.44(2) 1 d PDU A 2
H2A4 H 0.8517 -0.0616 0.1410 0.195 Uiso 0.44(2) 1 calc PR A 2
H2A5 H 0.7281 -0.0519 0.0722 0.195 Uiso 0.44(2) 1 calc PR A 2
H2A6 H 0.7803 -0.0487 0.1938 0.195 Uiso 0.44(2) 1 calc PR A 2
C2A3 C 0.725(3) 0.0298(16) 0.128(4) 0.166(16) Uiso 0.44(2) 1 d PDU A 2
H2A7 H 0.7035 0.0154 0.1754 0.249 Uiso 0.44(2) 1 calc PR A 2
H2A8 H 0.6655 0.0296 0.0592 0.249 Uiso 0.44(2) 1 calc PR A 2
H2A9 H 0.7465 0.0613 0.1499 0.249 Uiso 0.44(2) 1 calc PR A 2
C2A4 C 0.8166(17) 0.0213(7) 0.0375(11) 0.067(7) Uiso 0.44(2) 1 d PDU A 2
H2AX H 0.8889 0.0193 0.0469 0.101 Uiso 0.44(2) 1 calc PRD A 2
H2AY H 0.7931 0.0530 0.0253 0.101 Uiso 0.44(2) 1 calc PRD A 2
H2AZ H 0.7695 0.0028 -0.0211 0.101 Uiso 0.44(2) 1 calc PR A 2
N3 N 0.0230(8) 0.1266(4) 0.5074(8) 0.064(3) Uani 1 1 d D . .
C301 C -0.004(3) 0.1453(8) 0.4067(12) 0.089(6) Uiso 0.475(14) 1 d PDU B 1
H30A H -0.0131 0.1783 0.4075 0.133 Uiso 0.475(14) 1 calc PR B 1
H30B H -0.0701 0.1316 0.3555 0.133 Uiso 0.475(14) 1 calc PR B 1
H30C H 0.0528 0.1386 0.3897 0.133 Uiso 0.475(14) 1 calc PR B 1
C302 C -0.051(2) 0.1500(11) 0.535(3) 0.086(6) Uiso 0.475(14) 1 d PDU B 1
H30D H -0.0567 0.1820 0.5146 0.129 Uiso 0.475(14) 1 calc PR B 1
H30E H -0.0245 0.1481 0.6088 0.129 Uiso 0.475(14) 1 calc PR B 1
H30F H -0.1205 0.1356 0.4997 0.129 Uiso 0.475(14) 1 calc PR B 1
C303 C 0.1257(17) 0.1500(11) 0.566(3) 0.094(6) Uiso 0.475(14) 1 d PDU B 1
H30G H 0.1168 0.1825 0.5504 0.142 Uiso 0.475(14) 1 calc PR B 1
H30H H 0.1773 0.1374 0.5468 0.142 Uiso 0.475(14) 1 calc PR B 1
H30I H 0.1509 0.1454 0.6391 0.142 Uiso 0.475(14) 1 calc PR B 1
C304 C 0.050(3) 0.0793(6) 0.537(3) 0.072(7) Uiso 0.475(14) 1 d PDU B 1
H30J H 0.1030 0.0692 0.5170 0.108 Uiso 0.475(14) 1 calc PR B 1
H30K H -0.0135 0.0605 0.5025 0.108 Uiso 0.475(14) 1 calc PR B 1
H30L H 0.0788 0.0763 0.6110 0.108 Uiso 0.475(14) 1 calc PR B 1
C3A1 C 0.050(3) 0.1351(11) 0.6138(12) 0.093(6) Uiso 0.525(14) 1 d PDU B 2
H3A1 H -0.0057 0.1225 0.6275 0.140 Uiso 0.525(14) 1 calc PR B 2
H3A2 H 0.0555 0.1678 0.6266 0.140 Uiso 0.525(14) 1 calc PR B 2
H3A3 H 0.1174 0.1205 0.6586 0.140 Uiso 0.525(14) 1 calc PR B 2
C3A2 C 0.103(2) 0.1455(11) 0.483(3) 0.090(6) Uiso 0.525(14) 1 d PDU B 2
H3A4 H 0.0796 0.1419 0.4101 0.135 Uiso 0.525(14) 1 calc PRD B 2
H3A5 H 0.1699 0.1293 0.5223 0.135 Uiso 0.525(14) 1 calc PR B 2
H3A6 H 0.1130 0.1778 0.5012 0.135 Uiso 0.525(14) 1 calc PR B 2
C3A3 C -0.0797(15) 0.1491(10) 0.451(2) 0.087(6) Uiso 0.525(14) 1 d PDU B 2
H3A7 H -0.1303 0.1360 0.4705 0.131 Uiso 0.525(14) 1 calc PR B 2
H3A8 H -0.1055 0.1448 0.3774 0.131 Uiso 0.525(14) 1 calc PR B 2
H3A9 H -0.0718 0.1817 0.4665 0.131 Uiso 0.525(14) 1 calc PR B 2
C3A4 C -0.007(2) 0.0791(6) 0.473(2) 0.074(7) Uiso 0.525(14) 1 d PDU B 2
H3AX H -0.0603 0.0688 0.4923 0.111 Uiso 0.525(14) 1 calc PR B 2
H3AY H 0.0558 0.0596 0.5063 0.111 Uiso 0.525(14) 1 calc PR B 2
H3AZ H -0.0356 0.0774 0.3992 0.111 Uiso 0.525(14) 1 calc PR B 2
O501 O -0.006(3) 0.2538(12) 0.468(3) 0.34(2) Uiso 1 1 d D . .
C502 C -0.014(2) 0.2907(11) 0.501(2) 0.218(11) Uiso 1 1 d DU . .
C503 C -0.114(2) 0.3154(12) 0.429(3) 0.219(12) Uiso 1 1 d DU . .
H50A H -0.1602 0.2948 0.3749 0.329 Uiso 1 1 calc R . .
H50B H -0.0960 0.3416 0.3997 0.329 Uiso 1 1 calc R . .
H50C H -0.1503 0.3259 0.4674 0.329 Uiso 1 1 calc R . .
C504 C 0.084(2) 0.2996(12) 0.601(2) 0.218(12) Uiso 1 1 d DU . .
H50D H 0.1270 0.2720 0.6236 0.328 Uiso 1 1 calc R . .
H50E H 0.0628 0.3084 0.6529 0.328 Uiso 1 1 calc R . .
H50F H 0.1250 0.3242 0.5925 0.328 Uiso 1 1 calc R . .
O601 O 0.123(3) 0.1419(9) 0.8460(13) 0.314(18) Uiso 1 1 d D . .
C602 C 0.095(2) 0.1720(9) 0.884(2) 0.304(17) Uiso 1 1 d DU . .
C603 C 0.013(3) 0.2029(13) 0.806(3) 0.305(17) Uiso 1 1 d DU . .
H60A H 0.0024 0.1947 0.7374 0.458 Uiso 1 1 calc R . .
H60B H 0.0378 0.2344 0.8205 0.458 Uiso 1 1 calc R . .
H60C H -0.0533 0.1997 0.8084 0.458 Uiso 1 1 calc R . .
C604 C 0.152(4) 0.1702(15) 0.998(2) 0.303(17) Uiso 1 1 d DU . .
H60D H 0.2021 0.1447 1.0206 0.454 Uiso 1 1 calc R . .
H60E H 0.1009 0.1661 1.0237 0.454 Uiso 1 1 calc R . .
H60F H 0.1911 0.1986 1.0251 0.454 Uiso 1 1 calc R . .
O401 O 1.002(3) 0.1816(11) 0.162(3) 0.37(2) Uiso 1 1 d D . .
C402 C 0.940(3) 0.1515(10) 0.150(2) 0.39(2) Uiso 1 1 d DU . .
C403 C 0.9951(13) 0.1063(8) 0.178(2) 0.40(2) Uiso 1 1 d DU . .
H40A H 1.0546 0.1066 0.1627 0.594 Uiso 1 1 calc R . .
H40B H 0.9453 0.0823 0.1383 0.594 Uiso 1 1 calc RD . .
H40C H 1.0213 0.1006 0.2509 0.594 Uiso 1 1 calc RD . .
C404 C 0.829(3) 0.1680(18) 0.115(4) 0.39(2) Uiso 1 1 d DU . .
H40D H 0.8145 0.1938 0.0687 0.591 Uiso 1 1 calc R . .
H40E H 0.8204 0.1775 0.1740 0.591 Uiso 1 1 calc R . .
H40F H 0.7789 0.1434 0.0791 0.591 Uiso 1 1 calc RD . .

loop_
_atom_site_aniso_label
_atom_site_aniso_U_11
_atom_site_aniso_U_22
_atom_site_aniso_U_33
_atom_site_aniso_U_23
_atom_site_aniso_U_13
_atom_site_aniso_U_12
Cu1 0.0618(11) 0.0621(12) 0.0928(15) -0.0310(11) 0.0504(11) -0.0231(9)
Ni1 0.0390(8) 0.0708(12) 0.0443(7) -0.0153(7) 0.0247(6) -0.0081(7)
Ni2 0.0300(7) 0.0944(14) 0.0427(7) -0.0105(8) 0.0166(6) -0.0074(8)
Ni3 0.0483(9) 0.0443(8) 0.0700(9) -0.0012(7) 0.0396(8) 0.0037(7)
Ni4 0.0286(6) 0.0451(8) 0.0333(7) 0.0055(6) 0.0181(6) 0.0061(6)
Ni5 0.0290(6) 0.0415(8) 0.0400(6) -0.0006(6) 0.0199(5) -0.0016(5)
Ni6 0.0317(6) 0.0440(8) 0.0434(7) 0.0150(6) 0.0224(6) 0.0115(5)
Ni7 0.0242(6) 0.0510(8) 0.0359(7) 0.0054(6) 0.0173(6) 0.0018(6)
Ni8 0.0543(9) 0.0393(7) 0.0848(11) 0.0109(6) 0.0440(8) 0.0035(6)
Ni9 0.0419(7) 0.0516(9) 0.0716(9) -0.0077(7) 0.0374(7) -0.0117(6)
Ni10 0.0741(11) 0.0522(9) 0.1024(13) 0.0223(9) 0.0610(10) 0.0036(8)
Ni11 0.0333(7) 0.0484(8) 0.0432(7) 0.0135(6) 0.0242(6) 0.0028(6)
Ni12 0.0464(7) 0.0580(9) 0.0502(7) 0.0287(6) 0.0293(6) 0.0163(6)
Ni13 0.0266(6) 0.0422(7) 0.0296(6) 0.0105(5) 0.0162(5) 0.0067(5)
Ni14 0.0353(7) 0.0745(11) 0.0363(7) 0.0146(7) 0.0180(6) 0.0143(6)
Ni15 0.0365(8) 0.0738(11) 0.0296(7) 0.0128(6) 0.0164(6) 0.0081(7)
C1 0.0284(14) 0.061(2) 0.030(2) 0.0026(13) 0.0157(16) 0.0047(13)
C2 0.0374(12) 0.0457(13) 0.0480(11) 0.0095(10) 0.0267(8) 0.0040(9)
C3 0.043(7) 0.131(8) 0.038(6) -0.014(5) 0.012(5) 0.020(7)
C4 0.088(8) 0.120(7) 0.038(3) 0.022(7) 0.039(4) -0.007(10)
C5 0.089(3) 0.065(2) 0.099(3) 0.050(2) 0.064(2) 0.032(2)
C6 0.058(3) 0.066(4) 0.073(3) 0.024(3) 0.046(3) 0.000(3)
C7 0.107(8) 0.054(3) 0.173(12) 0.032(6) 0.102(5) 0.003(6)
C8 0.037(2) 0.129(6) 0.031(5) -0.001(5) 0.018(3) -0.005(4)
C9 0.0489(16) 0.093(3) 0.049(2) 0.036(3) 0.022(2) 0.0331(17)
C10 0.027(2) 0.069(5) 0.040(3) 0.008(3) 0.0164(19) 0.006(3)
C11 0.036(3) 0.061(4) 0.036(5) 0.003(4) 0.024(4) -0.004(3)
C12 0.0557(19) 0.0461(18) 0.080(2) 0.0218(18) 0.045(2) 0.0203(18)
C13 0.090(6) 0.0423(18) 0.121(9) 0.014(2) 0.070(7) 0.005(2)
C14 0.066(3) 0.063(3) 0.123(4) -0.027(3) 0.069(4) -0.026(3)
C15 0.0307(16) 0.069(3) 0.052(2) -0.011(4) 0.0233(15) -0.0103(14)
C16 0.045(5) 0.150(13) 0.070(3) -0.049(7) 0.027(4) -0.036(8)
C17 0.065(5) 0.099(11) 0.072(4) -0.041(6) 0.040(4) -0.020(6)
C18 0.0436(19) 0.055(3) 0.054(3) -0.002(3) 0.032(2) 0.007(3)
C19 0.071(9) 0.050(2) 0.117(5) -0.016(3) 0.063(5) -0.002(3)
O3 0.086(5) 0.099(5) 0.066(4) -0.004(3) 0.048(4) 0.012(4)
O4 0.112(6) 0.096(5) 0.083(5) 0.028(4) 0.054(4) -0.007(4)
O5 0.113(5) 0.072(4) 0.100(5) 0.043(4) 0.045(3) 0.008(4)
O6 0.086(5) 0.091(5) 0.088(5) 0.020(4) 0.065(4) -0.010(3)
O7 0.114(6) 0.087(5) 0.133(6) 0.014(4) 0.059(4) -0.033(4)
O8 0.045(3) 0.094(5) 0.062(4) 0.002(4) 0.022(3) 0.006(3)
O9 0.066(3) 0.085(4) 0.088(5) 0.024(4) 0.022(3) 0.033(4)
O10 0.033(2) 0.063(4) 0.056(4) 0.000(3) 0.020(3) 0.010(3)
O11 0.042(3) 0.063(4) 0.053(4) 0.004(3) 0.031(3) 0.001(3)
O12 0.061(3) 0.059(4) 0.078(4) 0.014(3) 0.039(3) 0.024(3)
O13 0.096(5) 0.052(2) 0.097(5) -0.001(4) 0.043(4) -0.005(4)
O14 0.089(5) 0.074(4) 0.119(6) -0.015(4) 0.051(4) -0.033(4)
O15 0.037(2) 0.069(4) 0.070(4) 0.000(4) 0.028(3) -0.010(2)
O16 0.088(5) 0.097(5) 0.109(6) -0.023(4) 0.028(4) -0.030(4)
O17 0.108(6) 0.097(5) 0.100(5) -0.044(4) 0.051(4) -0.004(4)
O18 0.055(3) 0.066(4) 0.060(4) -0.003(3) 0.039(3) 0.009(3)
O19 0.099(5) 0.073(4) 0.103(5) -0.027(4) 0.049(4) 0.012(4)
N1 0.086(12) 0.112(11) 0.126(15) -0.054(12) 0.035(11) -0.008(9)
C101 0.120(7) 0.114(7) 0.123(7) -0.005(4) 0.053(5) -0.008(4)
C102 0.122(7) 0.117(7) 0.125(7) -0.004(4) 0.056(5) -0.007(4)
N2 0.028(6) 0.180(16) 0.033(6) 0.015(8) 0.011(5) 0.004(8)
N3 0.040(6) 0.094(10) 0.068(8) 0.010(7) 0.033(6) 0.006(6)

loop_
_atom_type_symbol
_atom_type_description
_atom_type_scat_dispersion_real
_atom_type_scat_dispersion_imag
_atom_type_scat_source
C C 0.0033 0.0016 'International Tables Vol C Tables 4.2.6.8 and 6.1.1.4'
H H 0.0000 0.0000 'International Tables Vol C Tables 4.2.6.8 and 6.1.1.4'
N N 0.0061 0.0033 'International Tables Vol C Tables 4.2.6.8 and 6.1.1.4'
O O 0.0106 0.0060 'International Tables Vol C Tables 4.2.6.8 and 6.1.1.4'
Ni Ni 0.3393 1.1124 'International Tables Vol C Tables 4.2.6.8 and 6.1.1.4'
Cu Cu 0.3201 1.2651 'International Tables Vol C Tables 4.2.6.8 and 6.1.1.4'

loop_
_geom_angle_atom_site_label_1
_geom_angle_atom_site_label_2
_geom_angle_atom_site_label_3
_geom_angle
_geom_angle_site_symmetry_1
_geom_angle_site_symmetry_3
N1 Cu1 Ni5 168.2(7) . .
N1 Cu1 Ni1 127.0(7) . .
Ni5 Cu1 Ni1 63.84(7) . .
N1 Cu1 Ni2 127.1(6) . .
Ni5 Cu1 Ni2 60.91(7) . .
Ni1 Cu1 Ni2 58.60(7) . .
N1 Cu1 Ni8 111.1(7) . .
Ni5 Cu1 Ni8 57.60(7) . .
Ni1 Cu1 Ni8 109.97(8) . .
Ni2 Cu1 Ni8 113.50(8) . .
N1 Cu1 Ni9 114.6(6) . .
Ni5 Cu1 Ni9 58.30(6) . .
Ni1 Cu1 Ni9 113.97(9) . .
Ni2 Cu1 Ni9 67.11(7) . .
Ni8 Cu1 Ni9 61.09(7) . .
N1 Cu1 Ni3 118.1(5) . .
Ni5 Cu1 Ni3 60.62(6) . .
Ni1 Cu1 Ni3 61.41(7) . .
Ni2 Cu1 Ni3 108.77(8) . .
Ni8 Cu1 Ni3 58.45(7) . .
Ni9 Cu1 Ni3 109.51(8) . .
C17 Ni1 C1 155.3(6) . .
C17 Ni1 C3 94.2(8) . 3_656
C1 Ni1 C3 99.5(6) . 3_656
C17 Ni1 Ni15 139.4(7) . 3_656
C1 Ni1 Ni15 51.2(4) . 3_656
C3 Ni1 Ni15 48.3(5) 3_656 3_656
C17 Ni1 C18 96.2(6) . .
C1 Ni1 C18 105.5(5) . .
C3 Ni1 C18 84.1(5) 3_656 .
Ni15 Ni1 C18 94.7(3) 3_656 .
C17 Ni1 Ni2 104.9(5) . .
C1 Ni1 Ni2 50.5(3) . .
C3 Ni1 Ni2 117.9(4) 3_656 .
Ni15 Ni1 Ni2 85.23(8) 3_656 .
C18 Ni1 Ni2 147.5(3) . .
C17 Ni1 Ni4 138.8(6) . .
C1 Ni1 Ni4 62.6(3) . .
C3 Ni1 Ni4 87.7(5) 3_656 .
Ni15 Ni1 Ni4 65.49(7) 3_656 .
C18 Ni1 Ni4 43.0(3) . .
Ni2 Ni1 Ni4 110.37(8) . .
C17 Ni1 Cu1 73.4(6) . .
C1 Ni1 Cu1 90.2(4) . .
C3 Ni1 Cu1 166.2(5) 3_656 .
Ni15 Ni1 Cu1 140.90(9) 3_656 .
C18 Ni1 Cu1 102.8(3) . .
Ni2 Ni1 Cu1 61.50(7) . .
Ni4 Ni1 Cu1 105.47(8) . .
C17 Ni1 Ni5 127.4(6) . .
C1 Ni1 Ni5 43.5(4) . .
C3 Ni1 Ni5 138.3(5) 3_656 .
Ni15 Ni1 Ni5 91.74(7) 3_656 .
C18 Ni1 Ni5 88.7(3) . .
Ni2 Ni1 Ni5 58.91(6) . .
Ni4 Ni1 Ni5 60.57(6) . .
Cu1 Ni1 Ni5 54.58(6) . .
C17 Ni1 Ni3 92.5(7) . .
C1 Ni1 Ni3 95.4(3) . .
C3 Ni1 Ni3 126.9(4) 3_656 .
Ni15 Ni1 Ni3 120.94(8) 3_656 .
C18 Ni1 Ni3 42.8(3) . .
Ni2 Ni1 Ni3 110.82(8) . .
Ni4 Ni1 Ni3 55.55(6) . .
Cu1 Ni1 Ni3 61.07(7) . .
Ni5 Ni1 Ni3 57.76(6) . .
C16 Ni2 C8 98.0(9) . 3_656
C16 Ni2 C1 154.7(7) . .
C8 Ni2 C1 101.8(6) 3_656 .
C16 Ni2 Ni14 147.7(7) . 3_656
C8 Ni2 Ni14 49.7(5) 3_656 3_656
C1 Ni2 Ni14 53.5(4) . 3_656
C16 Ni2 Ni1 106.7(6) . .
C8 Ni2 Ni1 126.0(4) 3_656 .
C1 Ni2 Ni1 48.5(3) . .
Ni14 Ni2 Ni1 94.06(8) 3_656 .
C16 Ni2 Ni5 125.0(8) . .
C8 Ni2 Ni5 133.4(5) 3_656 .
C1 Ni2 Ni5 45.1(3) . .
Ni14 Ni2 Ni5 86.46(8) 3_656 .
Ni1 Ni2 Ni5 62.26(6) . .
C16 Ni2 Cu1 72.5(7) . .
C8 Ni2 Cu1 170.4(5) 3_656 .
C1 Ni2 Cu1 87.7(4) . .
Ni14 Ni2 Cu1 139.81(9) 3_656 .
Ni1 Ni2 Cu1 59.90(7) . .
Ni5 Ni2 Cu1 55.08(7) . .
C16 Ni2 Ni7 127.6(6) . .
C8 Ni2 Ni7 84.0(4) 3_656 .
C1 Ni2 Ni7 70.6(3) . .
Ni14 Ni2 Ni7 60.16(6) 3_656 .
Ni1 Ni2 Ni7 114.00(7) . .
Ni5 Ni2 Ni7 56.99(5) . .
Cu1 Ni2 Ni7 100.57(8) . .
C16 Ni2 Ni9 86.4(7) . .
C8 Ni2 Ni9 122.2(4) 3_656 .
C1 Ni2 Ni9 96.1(3) . .
Ni14 Ni2 Ni9 111.45(8) 3_656 .
Ni1 Ni2 Ni9 106.83(8) . .
Ni5 Ni2 Ni9 53.22(6) . .
Cu1 Ni2 Ni9 57.06(7) . .
Ni7 Ni2 Ni9 51.57(6) . .
C19 Ni3 C18 97.9(7) . .
C19 Ni3 C12 97.6(8) . .
C18 Ni3 C12 127.0(6) . .
C19 Ni3 Ni6 145.8(7) . .
C18 Ni3 Ni6 103.1(4) . .
C12 Ni3 Ni6 48.3(4) . .
C19 Ni3 Ni4 146.1(6) . .
C18 Ni3 Ni4 48.3(4) . .
C12 Ni3 Ni4 105.8(4) . .
Ni6 Ni3 Ni4 61.59(6) . .
C19 Ni3 Ni5 140.0(5) . .
C18 Ni3 Ni5 105.1(4) . .
C12 Ni3 Ni5 94.2(4) . .
Ni6 Ni3 Ni5 58.21(6) . .
Ni4 Ni3 Ni5 63.02(6) . .
C19 Ni3 Ni8 102.4(5) . .
C18 Ni3 Ni8 159.4(4) . .
C12 Ni3 Ni8 53.5(4) . .
Ni6 Ni3 Ni8 60.86(7) . .
Ni4 Ni3 Ni8 111.23(8) . .
Ni5 Ni3 Ni8 56.36(6) . .
C19 Ni3 Cu1 86.2(5) . .
C18 Ni3 Cu1 118.3(4) . .
C12 Ni3 Cu1 113.1(4) . .
Ni6 Ni3 Cu1 106.58(7) . .
Ni4 Ni3 Cu1 106.12(8) . .
Ni5 Ni3 Cu1 54.18(6) . .
Ni8 Ni3 Cu1 60.42(7) . .
C19 Ni3 Ni1 105.5(6) . .
C18 Ni3 Ni1 62.3(4) . .
C12 Ni3 Ni1 153.8(4) . .
Ni6 Ni3 Ni1 108.04(8) . .
Ni4 Ni3 Ni1 59.94(6) . .
Ni5 Ni3 Ni1 60.10(6) . .
Ni8 Ni3 Ni1 108.38(8) . .
Cu1 Ni3 Ni1 57.52(7) . .
C18 Ni4 C11 92.0(6) . .
C18 Ni4 Ni11 135.1(4) . 3_656
C11 Ni4 Ni11 49.4(4) . 3_656
C18 Ni4 C1 110.5(5) . .
C11 Ni4 C1 133.6(5) . .
Ni11 Ni4 C1 89.5(3) 3_656 .
C18 Ni4 Ni3 49.7(4) . .
C11 Ni4 Ni3 132.6(4) . .
Ni11 Ni4 Ni3 174.54(8) 3_656 .
C1 Ni4 Ni3 90.5(3) . .
C18 Ni4 Ni6 101.8(4) . .
C11 Ni4 Ni6 118.5(4) . .
Ni11 Ni4 Ni6 115.82(8) 3_656 .
C1 Ni4 Ni6 96.7(3) . .
Ni3 Ni4 Ni6 58.76(6) . .
C18 Ni4 Ni13 154.7(4) . 3_656
C11 Ni4 Ni13 108.9(4) . 3_656
Ni11 Ni4 Ni13 60.37(6) 3_656 3_656
C1 Ni4 Ni13 44.5(3) . 3_656
Ni3 Ni4 Ni13 116.37(7) . 3_656
Ni6 Ni4 Ni13 81.07(6) . 3_656
C18 Ni4 Ni1 65.3(4) . .
C11 Ni4 Ni1 130.3(4) . .
Ni11 Ni4 Ni1 118.81(8) 3_656 .
C1 Ni4 Ni1 45.4(3) . .
Ni3 Ni4 Ni1 64.51(7) . .
Ni6 Ni4 Ni1 109.41(8) . .
Ni13 Ni4 Ni1 89.95(7) 3_656 .
C18 Ni4 Ni5 104.2(4) . .
C11 Ni4 Ni5 163.7(4) . .
Ni11 Ni4 Ni5 116.45(7) 3_656 .
C1 Ni4 Ni5 42.0(3) . .
Ni3 Ni4 Ni5 60.65(6) . .
Ni6 Ni4 Ni5 56.64(5) . .
Ni13 Ni4 Ni5 56.11(5) 3_656 .
Ni1 Ni4 Ni5 60.81(6) . .
C18 Ni4 Ni7 142.2(4) . 3_656
C11 Ni4 Ni7 77.3(4) . 3_656
Ni11 Ni4 Ni7 60.55(6) 3_656 3_656
C1 Ni4 Ni7 102.7(3) . 3_656
Ni3 Ni4 Ni7 114.16(7) . 3_656
Ni6 Ni4 Ni7 55.77(6) . 3_656
Ni13 Ni4 Ni7 59.46(5) 3_656 3_656
Ni1 Ni4 Ni7 146.26(7) . 3_656
Ni5 Ni4 Ni7 88.42(6) . 3_656
C18 Ni4 Ni15 102.4(4) . 3_656
C11 Ni4 Ni15 92.9(4) . 3_656
Ni11 Ni4 Ni15 64.40(6) 3_656 3_656
C1 Ni4 Ni15 43.9(3) . 3_656
Ni3 Ni4 Ni15 118.83(8) . 3_656
Ni6 Ni4 Ni15 139.26(7) . 3_656
Ni13 Ni4 Ni15 63.57(6) 3_656 3_656
Ni1 Ni4 Ni15 54.41(7) . 3_656
Ni5 Ni4 Ni15 85.76(6) . 3_656
Ni7 Ni4 Ni15 114.15(7) 3_656 3_656
C1 Ni5 C2 147.0(5) . .
C1 Ni5 Cu1 99.3(4) . .
C2 Ni5 Cu1 102.0(4) . .
C1 Ni5 Ni13 49.8(4) . 3_656
C2 Ni5 Ni13 106.1(4) . 3_656
Cu1 Ni5 Ni13 149.15(9) . 3_656
C1 Ni5 Ni6 118.5(4) . .
C2 Ni5 Ni6 73.3(4) . .
Cu1 Ni5 Ni6 116.20(9) . .
Ni13 Ni5 Ni6 84.34(7) 3_656 .
C1 Ni5 Ni8 162.4(4) . .
C2 Ni5 Ni8 50.2(4) . .
Cu1 Ni5 Ni8 66.71(8) . .
Ni13 Ni5 Ni8 143.17(9) 3_656 .
Ni6 Ni5 Ni8 63.16(7) . .
C1 Ni5 Ni9 118.8(4) . .
C2 Ni5 Ni9 50.9(4) . .
Cu1 Ni5 Ni9 66.27(7) . .
Ni13 Ni5 Ni9 124.56(8) 3_656 .
Ni6 Ni5 Ni9 120.99(8) . .
Ni8 Ni5 Ni9 66.71(7) . .
C1 Ni5 Ni13 107.3(4) . .
C2 Ni5 Ni13 49.2(4) . .
Cu1 Ni5 Ni13 151.13(9) . .
Ni13 Ni5 Ni13 58.49(6) 3_656 .
Ni6 Ni5 Ni13 59.92(6) . .
Ni8 Ni5 Ni13 88.80(8) . .
Ni9 Ni5 Ni13 90.67(7) . .
C1 Ni5 Ni7 78.6(4) . .
C2 Ni5 Ni7 69.7(4) . .
Cu1 Ni5 Ni7 114.14(8) . .
Ni13 Ni5 Ni7 65.59(6) 3_656 .
Ni6 Ni5 Ni7 121.94(8) . .
Ni8 Ni5 Ni7 116.21(7) . .
Ni9 Ni5 Ni7 59.15(6) . .
Ni13 Ni5 Ni7 62.02(6) . .
C1 Ni5 Ni2 50.9(4) . .
C2 Ni5 Ni2 119.2(4) . .
Cu1 Ni5 Ni2 64.01(8) . .
Ni13 Ni5 Ni2 90.90(8) 3_656 .
Ni6 Ni5 Ni2 167.52(8) . .
Ni8 Ni5 Ni2 124.37(9) . .
Ni9 Ni5 Ni2 71.09(7) . .
Ni13 Ni5 Ni2 126.56(8) . .
Ni7 Ni5 Ni2 65.64(6) . .
C1 Ni5 Ni3 102.5(4) . .
C2 Ni5 Ni3 109.2(4) . .
Cu1 Ni5 Ni3 65.21(7) . .
Ni13 Ni5 Ni3 115.57(7) 3_656 .
Ni6 Ni5 Ni3 58.04(6) . .
Ni8 Ni5 Ni3 62.55(7) . .
Ni9 Ni5 Ni3 119.64(8) . .
Ni13 Ni5 Ni3 117.95(8) . .
Ni7 Ni5 Ni3 178.71(8) . .
Ni2 Ni5 Ni3 114.63(8) . .
C1 Ni5 Ni4 62.5(3) . .
C2 Ni5 Ni4 130.6(4) . .
Cu1 Ni5 Ni4 109.61(7) . .
Ni13 Ni5 Ni4 59.62(5) 3_656 .
Ni6 Ni5 Ni4 59.06(5) . .
Ni8 Ni5 Ni4 110.81(7) . .
Ni9 Ni5 Ni4 175.67(8) . .
Ni13 Ni5 Ni4 92.84(6) . .
Ni7 Ni5 Ni4 124.89(8) . .
Ni2 Ni5 Ni4 108.64(7) . .
Ni3 Ni5 Ni4 56.33(6) . .
C12 Ni6 C10 104.2(6) . .
C12 Ni6 Ni7 152.5(4) . 3_656
C10 Ni6 Ni7 49.4(4) . 3_656
C12 Ni6 Ni3 50.8(5) . .
C10 Ni6 Ni3 112.3(4) . .
Ni7 Ni6 Ni3 125.08(8) 3_656 .
C12 Ni6 Ni5 100.6(5) . .
C10 Ni6 Ni5 141.4(4) . .
Ni7 Ni6 Ni5 99.11(7) 3_656 .
Ni3 Ni6 Ni5 63.74(7) . .
C12 Ni6 Ni13 140.3(4) . .
C10 Ni6 Ni13 111.3(4) . .
Ni7 Ni6 Ni13 66.82(6) 3_656 .
Ni3 Ni6 Ni13 124.51(8) . .
Ni5 Ni6 Ni13 60.79(6) . .
C12 Ni6 Ni4 106.4(5) . .
C10 Ni6 Ni4 80.5(4) . .
Ni7 Ni6 Ni4 65.89(6) 3_656 .
Ni3 Ni6 Ni4 59.65(6) . .
Ni5 Ni6 Ni4 64.30(6) . .
Ni13 Ni6 Ni4 96.53(7) . .
C12 Ni6 Ni8 55.0(4) . .
C10 Ni6 Ni8 157.7(4) . .
Ni7 Ni6 Ni8 152.29(8) 3_656 .
Ni3 Ni6 Ni8 62.93(7) . .
Ni5 Ni6 Ni8 58.58(7) . .
Ni13 Ni6 Ni8 86.77(7) . .
Ni4 Ni6 Ni8 111.35(8) . .
C12 Ni6 Ni14 122.6(5) . .
C10 Ni6 Ni14 70.4(4) . .
Ni7 Ni6 Ni14 61.75(6) 3_656 .
Ni3 Ni6 Ni14 172.99(9) . .
Ni5 Ni6 Ni14 118.57(7) . .
Ni13 Ni6 Ni14 58.05(6) . .
Ni4 Ni6 Ni14 127.33(8) . .
Ni8 Ni6 Ni14 111.98(8) . .
C12 Ni6 Ni12 90.2(4) . .
C10 Ni6 Ni12 119.4(4) . .
Ni7 Ni6 Ni12 109.08(8) 3_656 .
Ni3 Ni6 Ni12 121.51(8) . .
Ni5 Ni6 Ni12 89.37(7) . .
Ni13 Ni6 Ni12 57.41(5) . .
Ni4 Ni6 Ni12 150.74(7) . .
Ni8 Ni6 Ni12 58.78(7) . .
Ni14 Ni6 Ni12 53.20(6) . .
C15 Ni7 C10 92.5(6) . 3_656
C15 Ni7 Ni6 141.9(4) . 3_656
C10 Ni7 Ni6 49.5(4) 3_656 3_656
C15 Ni7 Ni9 49.0(4) . .
C10 Ni7 Ni9 141.4(4) 3_656 .
Ni6 Ni7 Ni9 168.91(8) 3_656 .
C15 Ni7 Ni5 103.1(4) . .
C10 Ni7 Ni5 152.1(4) 3_656 .
Ni6 Ni7 Ni5 112.04(7) 3_656 .
Ni9 Ni7 Ni5 59.09(6) . .
C15 Ni7 Ni11 81.4(4) . .
C10 Ni7 Ni11 115.7(4) 3_656 .
Ni6 Ni7 Ni11 112.04(8) 3_656 .
Ni9 Ni7 Ni11 63.43(7) . .
Ni5 Ni7 Ni11 89.64(7) . .
C15 Ni7 Ni13 132.0(4) . .
C10 Ni7 Ni13 125.4(4) 3_656 .
Ni6 Ni7 Ni13 81.13(6) 3_656 .
Ni9 Ni7 Ni13 88.13(7) . .
Ni5 Ni7 Ni13 57.76(5) . .
Ni11 Ni7 Ni13 57.30(5) . .
C15 Ni7 Ni14 110.6(4) . 3_656
C10 Ni7 Ni14 70.8(4) 3_656 3_656
Ni6 Ni7 Ni14 62.41(7) 3_656 3_656
Ni9 Ni7 Ni14 119.52(8) . 3_656
Ni5 Ni7 Ni14 82.03(6) . 3_656
Ni11 Ni7 Ni14 166.68(8) . 3_656
Ni13 Ni7 Ni14 109.37(7) . 3_656
C15 Ni7 Ni4 118.7(4) . 3_656
C10 Ni7 Ni4 75.6(4) 3_656 3_656
Ni6 Ni7 Ni4 58.34(6) 3_656 3_656
Ni9 Ni7 Ni4 117.51(8) . 3_656
Ni5 Ni7 Ni4 114.82(7) . 3_656
Ni11 Ni7 Ni4 54.16(6) . 3_656
Ni13 Ni7 Ni4 57.07(5) . 3_656
Ni14 Ni7 Ni4 120.48(8) 3_656 3_656
C15 Ni7 Ni13 153.1(4) . 3_656
C10 Ni7 Ni13 102.2(4) 3_656 3_656
Ni6 Ni7 Ni13 56.98(5) 3_656 3_656
Ni9 Ni7 Ni13 114.06(7) . 3_656
Ni5 Ni7 Ni13 55.12(5) . 3_656
Ni11 Ni7 Ni13 111.23(7) . 3_656
Ni13 Ni7 Ni13 53.93(6) . 3_656
Ni14 Ni7 Ni13 55.45(5) 3_656 3_656
Ni4 Ni7 Ni13 86.99(6) 3_656 3_656
C15 Ni7 Ni2 72.9(4) . .
C10 Ni7 Ni2 107.3(4) 3_656 .
Ni6 Ni7 Ni2 114.45(8) 3_656 .
Ni9 Ni7 Ni2 67.61(7) . .
Ni5 Ni7 Ni2 57.37(6) . .
Ni11 Ni7 Ni2 130.31(8) . .
Ni13 Ni7 Ni2 114.28(7) . .
Ni14 Ni7 Ni2 52.24(7) 3_656 .
Ni4 Ni7 Ni2 168.16(7) 3_656 .
Ni13 Ni7 Ni2 81.18(6) 3_656 .
C13 Ni8 C2 146.6(6) . .
C13 Ni8 C12 96.2(7) . .
C2 Ni8 C12 115.2(5) . .
C13 Ni8 Ni5 143.4(7) . .
C2 Ni8 Ni5 50.8(3) . .
C12 Ni8 Ni5 92.6(4) . .
C13 Ni8 Ni10 91.2(5) . .
C2 Ni8 Ni10 57.7(3) . .
C12 Ni8 Ni10 140.1(4) . .
Ni5 Ni8 Ni10 104.41(8) . .
C13 Ni8 Ni6 141.2(6) . .
C2 Ni8 Ni6 70.7(4) . .
C12 Ni8 Ni6 45.1(4) . .
Ni5 Ni8 Ni6 58.26(6) . .
Ni10 Ni8 Ni6 116.75(10) . .
C13 Ni8 Ni12 124.0(7) . .
C2 Ni8 Ni12 51.3(4) . .
C12 Ni8 Ni12 87.3(4) . .
Ni5 Ni8 Ni12 91.85(8) . .
Ni10 Ni8 Ni12 56.88(8) . .
Ni6 Ni8 Ni12 63.20(7) . .
C13 Ni8 Ni3 101.4(6) . .
C2 Ni8 Ni3 108.3(3) . .
C12 Ni8 Ni3 46.2(4) . .
Ni5 Ni8 Ni3 61.09(6) . .
Ni10 Ni8 Ni3 165.46(10) . .
Ni6 Ni8 Ni3 56.20(6) . .
Ni12 Ni8 Ni3 119.20(9) . .
C13 Ni8 Cu1 87.8(7) . .
C2 Ni8 Cu1 93.5(4) . .
C12 Ni8 Cu1 106.6(4) . .
Ni5 Ni8 Cu1 55.70(7) . .
Ni10 Ni8 Cu1 112.83(10) . .
Ni6 Ni8 Cu1 103.59(8) . .
Ni12 Ni8 Cu1 144.38(9) . .
Ni3 Ni8 Cu1 61.13(7) . .
C13 Ni8 Ni9 109.1(6) . .
C2 Ni8 Ni9 46.3(4) . .
C12 Ni8 Ni9 149.7(4) . .
Ni5 Ni8 Ni9 57.13(6) . .
Ni10 Ni8 Ni9 57.90(7) . .
Ni6 Ni8 Ni9 108.59(8) . .
Ni12 Ni8 Ni9 92.01(8) . .
Ni3 Ni8 Ni9 110.37(9) . .
Cu1 Ni8 Ni9 59.46(7) . .
C14 Ni9 C15 102.3(7) . .
C14 Ni9 C2 138.2(7) . .
C15 Ni9 C2 115.1(5) . .
C14 Ni9 Ni5 137.1(5) . .
C15 Ni9 Ni5 105.2(4) . .
C2 Ni9 Ni5 50.0(3) . .
C14 Ni9 Ni7 150.1(6) . .
C15 Ni9 Ni7 48.5(4) . .
C2 Ni9 Ni7 70.9(4) . .
Ni5 Ni9 Ni7 61.76(6) . .
C14 Ni9 Ni10 86.9(7) . .
C15 Ni9 Ni10 125.9(4) . .
C2 Ni9 Ni10 56.5(3) . .
Ni5 Ni9 Ni10 102.44(8) . .
Ni7 Ni9 Ni10 114.02(9) . .
C14 Ni9 Ni11 128.4(6) . .
C15 Ni9 Ni11 78.9(4) . .
C2 Ni9 Ni11 48.8(3) . .
Ni5 Ni9 Ni11 89.23(7) . .
Ni7 Ni9 Ni11 60.09(6) . .
Ni10 Ni9 Ni11 55.90(7) . .
C14 Ni9 Cu1 82.0(5) . .
C15 Ni9 Cu1 122.5(4) . .
C2 Ni9 Cu1 92.6(3) . .
Ni5 Ni9 Cu1 55.42(6) . .
Ni7 Ni9 Cu1 107.42(8) . .
Ni10 Ni9 Cu1 111.52(9) . .
Ni11 Ni9 Cu1 141.01(8) . .
C14 Ni9 Ni8 99.7(6) . .
C15 Ni9 Ni8 158.0(4) . .
C2 Ni9 Ni8 45.1(4) . .
Ni5 Ni9 Ni8 56.17(6) . .
Ni7 Ni9 Ni8 109.54(7) . .
Ni10 Ni9 Ni8 56.48(7) . .
Ni11 Ni9 Ni8 88.55(8) . .
Cu1 Ni9 Ni8 59.45(7) . .
C14 Ni9 Ni2 107.1(6) . .
C15 Ni9 Ni2 68.7(4) . .
C2 Ni9 Ni2 103.5(3) . .
Ni5 Ni9 Ni2 55.69(6) . .
Ni7 Ni9 Ni2 60.83(6) . .
Ni10 Ni9 Ni2 157.95(8) . .
Ni11 Ni9 Ni2 120.33(8) . .
Cu1 Ni9 Ni2 55.83(7) . .
Ni8 Ni9 Ni2 103.47(7) . .
C7 Ni10 C6 98.6(7) . .
C7 Ni10 C5 99.7(9) . .
C6 Ni10 C5 109.4(7) . .
C7 Ni10 C2 150.4(9) . .
C6 Ni10 C2 98.6(5) . .
C5 Ni10 C2 97.1(5) . .
C7 Ni10 Ni12 146.6(7) . .
C6 Ni10 Ni12 98.5(5) . .
C5 Ni10 Ni12 47.3(5) . .
C2 Ni10 Ni12 52.4(3) . .
C7 Ni10 Ni11 141.0(6) . .
C6 Ni10 Ni11 47.2(4) . .
C5 Ni10 Ni11 108.8(5) . .
C2 Ni10 Ni11 51.4(3) . .
Ni12 Ni10 Ni11 68.74(8) . .
C7 Ni10 Ni8 111.5(7) . .
C6 Ni10 Ni8 146.7(4) . .
C5 Ni10 Ni8 80.1(5) . .
C2 Ni10 Ni8 48.1(3) . .
Ni12 Ni10 Ni8 63.71(8) . .
Ni11 Ni10 Ni8 99.51(8) . .
C7 Ni10 Ni9 106.5(8) . .
C6 Ni10 Ni9 93.0(4) . .
C5 Ni10 Ni9 142.5(4) . .
C2 Ni10 Ni9 48.6(3) . .
Ni12 Ni10 Ni9 101.05(8) . .
Ni11 Ni10 Ni9 64.96(7) . .
Ni8 Ni10 Ni9 65.62(8) . .
C6 Ni11 C11 96.0(6) . 3_656
C6 Ni11 C2 110.8(6) . .
C11 Ni11 C2 148.4(5) 3_656 .
C6 Ni11 Ni4 139.5(5) . 3_656
C11 Ni11 Ni4 50.5(4) 3_656 3_656
C2 Ni11 Ni4 108.6(3) . 3_656
C6 Ni11 Ni10 53.1(5) . .
C11 Ni11 Ni10 146.7(4) 3_656 .
C2 Ni11 Ni10 57.8(3) . .
Ni4 Ni11 Ni10 162.48(9) 3_656 .
C6 Ni11 Ni13 148.8(5) . .
C11 Ni11 Ni13 111.9(4) 3_656 .
C2 Ni11 Ni13 48.8(4) . .
Ni4 Ni11 Ni13 62.28(6) 3_656 .
Ni10 Ni11 Ni13 101.25(8) . .
C6 Ni11 Ni7 140.2(5) . .
C11 Ni11 Ni7 80.8(4) 3_656 .
C2 Ni11 Ni7 68.0(3) . .
Ni4 Ni11 Ni7 65.29(6) 3_656 .
Ni10 Ni11 Ni7 113.67(9) . .
Ni13 Ni11 Ni7 61.57(5) . .
C6 Ni11 Ni9 92.4(5) . .
C11 Ni11 Ni9 118.0(4) 3_656 .
C2 Ni11 Ni9 47.1(4) . .
Ni4 Ni11 Ni9 121.68(8) 3_656 .
Ni10 Ni11 Ni9 59.14(8) . .
Ni13 Ni11 Ni9 86.59(6) . .
Ni7 Ni11 Ni9 56.48(6) . .
C6 Ni11 Ni12 92.2(5) . .
C11 Ni11 Ni12 150.5(4) 3_656 .
C2 Ni11 Ni12 48.0(4) . .
Ni4 Ni11 Ni12 107.75(7) 3_656 .
Ni10 Ni11 Ni12 55.32(7) . .
Ni13 Ni11 Ni12 56.68(5) . .
Ni7 Ni11 Ni12 110.07(6) . .
Ni9 Ni11 Ni12 89.81(7) . .
C6 Ni11 Ni15 102.7(5) . .
C11 Ni11 Ni15 92.8(4) 3_656 .
C2 Ni11 Ni15 97.0(4) . .
Ni4 Ni11 Ni15 63.31(6) 3_656 .
Ni10 Ni11 Ni15 105.19(9) . .
Ni13 Ni11 Ni15 63.73(6) . .
Ni7 Ni11 Ni15 117.03(7) . .
Ni9 Ni11 Ni15 144.10(7) . .
Ni12 Ni11 Ni15 57.68(6) . .
C5 Ni12 C9 96.4(7) . .
C5 Ni12 C2 108.6(7) . .
C9 Ni12 C2 140.9(5) . .
C5 Ni12 Ni14 143.5(6) . .
C9 Ni12 Ni14 49.2(5) . .
C2 Ni12 Ni14 106.9(3) . .
C5 Ni12 Ni10 54.1(6) . .
C9 Ni12 Ni10 149.0(5) . .
C2 Ni12 Ni10 57.8(3) . .
Ni14 Ni12 Ni10 161.75(10) . .
C5 Ni12 Ni13 155.6(6) . .
C9 Ni12 Ni13 107.4(5) . .
C2 Ni12 Ni13 48.5(4) . .
Ni14 Ni12 Ni13 60.81(6) . .
Ni10 Ni12 Ni13 101.55(8) . .
C5 Ni12 Ni8 80.6(6) . .
C9 Ni12 Ni8 111.6(5) . .
C2 Ni12 Ni8 47.3(3) . .
Ni14 Ni12 Ni8 119.55(8) . .
Ni10 Ni12 Ni8 59.41(8) . .
Ni13 Ni12 Ni8 85.77(7) . .
C5 Ni12 Ni15 119.6(6) . .
C9 Ni12 Ni15 93.5(5) . .
C2 Ni12 Ni15 99.4(4) . .
Ni14 Ni12 Ni15 61.15(7) . .
Ni10 Ni12 Ni15 108.75(8) . .
Ni13 Ni12 Ni15 65.14(6) . .
Ni8 Ni12 Ni15 146.58(8) . .
C5 Ni12 Ni6 128.3(6) . .
C9 Ni12 Ni6 74.7(4) . .
C2 Ni12 Ni6 66.2(3) . .
Ni14 Ni12 Ni6 61.52(6) . .
Ni10 Ni12 Ni6 114.27(9) . .
Ni13 Ni12 Ni6 56.47(5) . .
Ni8 Ni12 Ni6 58.02(6) . .
Ni15 Ni12 Ni6 111.80(8) . .
C5 Ni12 Ni11 103.1(5) . .
C9 Ni12 Ni11 153.4(5) . .
C2 Ni12 Ni11 47.1(3) . .
Ni14 Ni12 Ni11 106.82(8) . .
Ni10 Ni12 Ni11 55.94(7) . .
Ni13 Ni12 Ni11 56.43(5) . .
Ni8 Ni12 Ni11 89.61(7) . .
Ni15 Ni12 Ni11 61.18(6) . .
Ni6 Ni12 Ni11 105.82(7) . .
C1 Ni13 C2 142.9(5) 3_656 .
C1 Ni13 Ni13 108.7(4) 3_656 3_656
C2 Ni13 Ni13 108.4(4) . 3_656
C1 Ni13 Ni5 47.9(4) 3_656 3_656
C2 Ni13 Ni5 164.4(4) . 3_656
Ni13 Ni13 Ni5 61.83(7) 3_656 3_656
C1 Ni13 Ni6 112.7(3) 3_656 .
C2 Ni13 Ni6 73.4(3) . .
Ni13 Ni13 Ni6 84.64(8) 3_656 .
Ni5 Ni13 Ni6 115.42(7) 3_656 .
C1 Ni13 Ni14 52.5(4) 3_656 .
C2 Ni13 Ni14 108.4(4) . .
Ni13 Ni13 Ni14 120.93(9) 3_656 .
Ni5 Ni13 Ni14 87.18(7) 3_656 .
Ni6 Ni13 Ni14 64.05(6) . .
C1 Ni13 Ni11 101.3(3) 3_656 .
C2 Ni13 Ni11 52.7(3) . .
Ni13 Ni13 Ni11 126.42(9) 3_656 .
Ni5 Ni13 Ni11 121.58(7) 3_656 .
Ni6 Ni13 Ni11 122.75(8) . .
Ni14 Ni13 Ni11 112.60(7) . .
C1 Ni13 Ni5 165.0(3) 3_656 .
C2 Ni13 Ni5 50.3(4) . .
Ni13 Ni13 Ni5 59.68(7) 3_656 .
Ni5 Ni13 Ni5 121.51(6) 3_656 .
Ni6 Ni13 Ni5 59.29(6) . .
Ni14 Ni13 Ni5 123.05(8) . .
Ni11 Ni13 Ni5 93.51(7) . .
C1 Ni13 Ni12 94.1(4) 3_656 .
C2 Ni13 Ni12 53.4(4) . .
Ni13 Ni13 Ni12 148.40(10) 3_656 .
Ni5 Ni13 Ni12 141.04(8) 3_656 .
Ni6 Ni13 Ni12 66.11(6) . .
Ni14 Ni13 Ni12 57.43(7) . .
Ni11 Ni13 Ni12 66.89(6) . .
Ni5 Ni13 Ni12 93.57(7) . .
C1 Ni13 Ni4 64.6(3) 3_656 3_656
C2 Ni13 Ni4 107.6(3) . 3_656
Ni13 Ni13 Ni4 97.69(8) 3_656 3_656
Ni5 Ni13 Ni4 64.27(6) 3_656 3_656
Ni6 Ni13 Ni4 176.90(8) . 3_656
Ni14 Ni13 Ni4 112.90(8) . 3_656
Ni11 Ni13 Ni4 57.35(6) . 3_656
Ni5 Ni13 Ni4 123.68(7) . 3_656
Ni12 Ni13 Ni4 112.02(7) . 3_656
C1 Ni13 Ni7 125.9(4) 3_656 .
C2 Ni13 Ni7 69.1(4) . .
Ni13 Ni13 Ni7 65.30(7) 3_656 .
Ni5 Ni13 Ni7 95.42(7) 3_656 .
Ni6 Ni13 Ni7 119.51(8) . .
Ni14 Ni13 Ni7 173.66(7) . .
Ni11 Ni13 Ni7 61.13(6) . .
Ni5 Ni13 Ni7 60.22(6) . .
Ni12 Ni13 Ni7 118.25(8) . .
Ni4 Ni13 Ni7 63.47(6) 3_656 .
C1 Ni13 Ni7 73.8(3) 3_656 3_656
C2 Ni13 Ni7 128.6(3) . 3_656
Ni13 Ni13 Ni7 60.77(6) 3_656 3_656
Ni5 Ni13 Ni7 59.29(5) 3_656 3_656
Ni6 Ni13 Ni7 56.19(6) . 3_656
Ni14 Ni13 Ni7 60.18(6) . 3_656
Ni11 Ni13 Ni7 172.73(8) . 3_656
Ni5 Ni13 Ni7 91.60(6) . 3_656
Ni12 Ni13 Ni7 107.65(7) . 3_656
Ni4 Ni13 Ni7 123.24(7) 3_656 3_656
Ni7 Ni13 Ni7 126.07(6) . 3_656
C9 Ni14 C8 102.1(7) . .
C9 Ni14 C1 144.2(6) . 3_656
C8 Ni14 C1 104.5(7) . 3_656
C9 Ni14 Ni2 152.5(5) . 3_656
C8 Ni14 Ni2 52.2(6) . 3_656
C1 Ni14 Ni2 53.7(4) 3_656 3_656
C9 Ni14 Ni12 53.0(5) . .
C8 Ni14 Ni12 152.2(5) . .
C1 Ni14 Ni12 94.5(4) 3_656 .
Ni2 Ni14 Ni12 147.52(9) 3_656 .
C9 Ni14 Ni13 112.0(5) . .
C8 Ni14 Ni13 145.5(6) . .
C1 Ni14 Ni13 48.3(3) 3_656 .
Ni2 Ni14 Ni13 94.79(8) 3_656 .
Ni12 Ni14 Ni13 61.76(7) . .
C9 Ni14 Ni15 98.6(4) . .
C8 Ni14 Ni15 114.4(4) . .
C1 Ni14 Ni15 48.3(3) 3_656 .
Ni2 Ni14 Ni15 86.26(8) 3_656 .
Ni12 Ni14 Ni15 64.48(7) . .
Ni13 Ni14 Ni15 66.65(6) . .
C9 Ni14 Ni7 128.8(5) . 3_656
C8 Ni14 Ni7 90.3(4) . 3_656
C1 Ni14 Ni7 74.7(3) 3_656 3_656
Ni2 Ni14 Ni7 67.60(7) 3_656 3_656
Ni12 Ni14 Ni7 114.56(8) . 3_656
Ni13 Ni14 Ni7 64.37(6) . 3_656
Ni15 Ni14 Ni7 121.07(8) . 3_656
C9 Ni14 Ni6 78.5(5) . .
C8 Ni14 Ni6 127.5(4) . .
C1 Ni14 Ni6 103.1(3) 3_656 .
Ni2 Ni14 Ni6 123.20(8) 3_656 .
Ni12 Ni14 Ni6 65.28(7) . .
Ni13 Ni14 Ni6 57.90(6) . .
Ni15 Ni14 Ni6 117.40(8) . .
Ni7 Ni14 Ni6 55.84(6) 3_656 .
C4 Ni15 C3 93.1(9) . .
C4 Ni15 C1 161.7(7) . 3_656
C3 Ni15 C1 103.5(7) . 3_656
C4 Ni15 Ni1 145.2(6) . 3_656
C3 Ni15 Ni1 52.3(6) . 3_656
C1 Ni15 Ni1 51.2(4) 3_656 3_656
C4 Ni15 Ni14 112.5(6) . .
C3 Ni15 Ni14 132.3(5) . .
C1 Ni15 Ni14 50.2(3) 3_656 .
Ni1 Ni15 Ni14 92.44(8) 3_656 .
C4 Ni15 Ni12 75.2(6) . .
C3 Ni15 Ni12 168.3(6) . .
C1 Ni15 Ni12 88.0(4) 3_656 .
Ni1 Ni15 Ni12 139.23(8) 3_656 .
Ni14 Ni15 Ni12 54.37(7) . .
C4 Ni15 Ni4 130.1(6) . 3_656
C3 Ni15 Ni4 86.2(5) . 3_656
C1 Ni15 Ni4 59.8(3) 3_656 3_656
Ni1 Ni15 Ni4 60.10(6) 3_656 3_656
Ni14 Ni15 Ni4 103.99(7) . 3_656
Ni12 Ni15 Ni4 101.82(7) . 3_656
C4 Ni15 Ni11 86.9(6) . .
C3 Ni15 Ni11 119.9(5) . .
C1 Ni15 Ni11 91.3(4) 3_656 .
Ni1 Ni15 Ni11 112.38(8) 3_656 .
Ni14 Ni15 Ni11 101.70(7) . .
Ni12 Ni15 Ni11 61.13(6) . .
Ni4 Ni15 Ni11 52.29(5) 3_656 .
C4 Ni15 Ni13 126.0(6) . .
C3 Ni15 Ni13 136.3(6) . .
C1 Ni15 Ni13 42.6(4) 3_656 .
Ni1 Ni15 Ni13 88.00(7) 3_656 .
Ni14 Ni15 Ni13 54.95(5) . .
Ni12 Ni15 Ni13 54.73(5) . .
Ni4 Ni15 Ni13 54.91(5) 3_656 .
Ni11 Ni15 Ni13 53.57(5) . .
Ni5 C1 Ni13 82.2(5) . 3_656
Ni5 C1 Ni15 151.5(6) . 3_656
Ni13 C1 Ni15 92.9(6) 3_656 3_656
Ni5 C1 Ni1 89.4(5) . .
Ni13 C1 Ni1 142.8(6) 3_656 .
Ni15 C1 Ni1 77.5(4) 3_656 .
Ni5 C1 Ni14 124.6(6) . 3_656
Ni13 C1 Ni14 79.1(5) 3_656 3_656
Ni15 C1 Ni14 81.5(5) 3_656 3_656
Ni1 C1 Ni14 133.1(6) . 3_656
Ni5 C1 Ni2 84.0(5) . .
Ni13 C1 Ni2 133.4(6) 3_656 .
Ni15 C1 Ni2 118.1(6) 3_656 .
Ni1 C1 Ni2 81.0(5) . .
Ni14 C1 Ni2 72.8(4) 3_656 .
Ni5 C1 Ni4 75.6(4) . .
Ni13 C1 Ni4 70.9(4) 3_656 .
Ni15 C1 Ni4 76.3(4) 3_656 .
Ni1 C1 Ni4 71.9(4) . .
Ni14 C1 Ni4 141.3(6) 3_656 .
Ni2 C1 Ni4 145.9(6) . .
Ni13 C2 Ni8 129.0(6) . .
Ni13 C2 Ni5 80.5(4) . .
Ni8 C2 Ni5 79.0(5) . .
Ni13 C2 Ni9 131.9(6) . .
Ni8 C2 Ni9 88.6(5) . .
Ni5 C2 Ni9 79.1(5) . .
Ni13 C2 Ni11 78.5(5) . .
Ni8 C2 Ni11 145.0(6) . .
Ni5 C2 Ni11 132.4(6) . .
Ni9 C2 Ni11 84.1(4) . .
Ni13 C2 Ni12 78.1(5) . .
Ni8 C2 Ni12 81.4(5) . .
Ni5 C2 Ni12 131.1(6) . .
Ni9 C2 Ni12 144.6(6) . .
Ni11 C2 Ni12 84.9(5) . .
Ni13 C2 Ni10 136.7(7) . .
Ni8 C2 Ni10 74.2(4) . .
Ni5 C2 Ni10 142.7(7) . .
Ni9 C2 Ni10 74.9(4) . .
Ni11 C2 Ni10 70.8(4) . .
Ni12 C2 Ni10 69.7(4) . .
O3 C3 Ni15 143.8(17) . .
O3 C3 Ni1 136.8(16) . 3_656
Ni15 C3 Ni1 79.3(6) . 3_656
O4 C4 Ni15 175.9(17) . .
O5 C5 Ni12 147.7(17) . .
O5 C5 Ni10 133.2(15) . .
Ni12 C5 Ni10 78.6(6) . .
O6 C6 Ni11 148.7(14) . .
O6 C6 Ni10 131.4(13) . .
Ni11 C6 Ni10 79.7(5) . .
O7 C7 Ni10 177.2(18) . .
O8 C8 Ni14 143.0(16) . .
O8 C8 Ni2 138.8(15) . 3_656
Ni14 C8 Ni2 78.1(5) . 3_656
O9 C9 Ni14 143.5(14) . .
O9 C9 Ni12 138.7(15) . .
Ni14 C9 Ni12 77.8(5) . .
O10 C10 Ni7 141.7(11) . 3_656
O10 C10 Ni6 137.1(12) . .
Ni7 C10 Ni6 81.1(4) 3_656 .
O11 C11 Ni11 142.7(11) . 3_656
O11 C11 Ni4 137.0(11) . .
Ni11 C11 Ni4 80.1(4) 3_656 .
O12 C12 Ni6 135.0(13) . .
O12 C12 Ni3 132.4(11) . .
Ni6 C12 Ni3 80.9(5) . .
O12 C12 Ni8 127.9(10) . .
Ni6 C12 Ni8 79.9(5) . .
Ni3 C12 Ni8 80.3(5) . .
O13 C13 Ni8 174.0(18) . .
O14 C14 Ni9 178(2) . .
O15 C15 Ni7 139.8(12) . .
O15 C15 Ni9 137.7(12) . .
Ni7 C15 Ni9 82.6(5) . .
O16 C16 Ni2 172(2) . .
O17 C17 Ni1 173.9(18) . .
O18 C18 Ni4 140.5(11) . .
O18 C18 Ni3 136.6(11) . .
Ni4 C18 Ni3 82.0(5) . .
O18 C18 Ni1 119.2(10) . .
Ni4 C18 Ni1 71.7(4) . .
Ni3 C18 Ni1 74.9(4) . .
O19 C19 Ni3 179(2) . .
C101 N1 Cu1 162(2) . .
N1 C101 C102 169(3) . .
C101 C102 H10A 109.5 . .
C101 C102 H10B 109.5 . .
H10A C102 H10B 109.5 . .
C101 C102 H10C 109.5 . .
H10A C102 H10C 109.5 . .
H10B C102 H10C 109.5 . .
C2A2 N2 C201 92.8(19) . .
C2A2 N2 C202 75.1(19) . .
C201 N2 C202 106.9(15) . .
C2A2 N2 C2A3 106(2) . .
C201 N2 C2A3 125(2) . .
C202 N2 C2A3 128(2) . .
C2A2 N2 C2A4 118.1(18) . .
C201 N2 C2A4 28.2(11) . .
C202 N2 C2A4 123.0(15) . .
C2A3 N2 C2A4 103(2) . .
C2A2 N2 C204 128(2) . .
C201 N2 C204 123.4(19) . .
C202 N2 C204 119.5(19) . .
C2A3 N2 C204 23(2) . .
C2A4 N2 C204 96.0(19) . .
C2A2 N2 C2A1 110.4(18) . .
C201 N2 C2A1 119.3(16) . .
C202 N2 C2A1 38.6(14) . .
C2A3 N2 C2A1 102(2) . .
C2A4 N2 C2A1 115.4(13) . .
C204 N2 C2A1 85(2) . .
C2A2 N2 C203 35(2) . .
C201 N2 C203 101.9(16) . .
C202 N2 C203 104.9(18) . .
C2A3 N2 C203 73(2) . .
C2A4 N2 C203 114.6(17) . .
C204 N2 C203 96.0(16) . .
C2A1 N2 C203 129.6(19) . .
N2 C201 H20A 109.5 . .
N2 C201 H20B 109.5 . .
H20A C201 H20B 109.5 . .
N2 C201 H20C 109.5 . .
H20A C201 H20C 109.5 . .
H20B C201 H20C 109.5 . .
N2 C202 H20D 109.5 . .
N2 C202 H20E 109.5 . .
H20D C202 H20E 109.5 . .
N2 C202 H20F 109.5 . .
H20D C202 H20F 109.5 . .
H20E C202 H20F 109.5 . .
N2 C203 H20G 109.5 . .
N2 C203 H20H 109.5 . .
H20G C203 H20H 109.5 . .
N2 C203 H20I 109.5 . .
H20G C203 H20I 109.5 . .
H20H C203 H20I 109.5 . .
N2 C204 H20J 109.5 . .
N2 C204 H20K 109.5 . .
H20J C204 H20K 109.5 . .
N2 C204 H20L 109.5 . .
H20J C204 H20L 109.5 . .
H20K C204 H20L 109.5 . .
N2 C2A1 H2A1 109.5 . .
N2 C2A1 H2A2 109.5 . .
H2A1 C2A1 H2A2 109.5 . .
N2 C2A1 H2A3 109.5 . .
H2A1 C2A1 H2A3 109.5 . .
H2A2 C2A1 H2A3 109.5 . .
N2 C2A2 H2A4 109.5 . .
N2 C2A2 H2A5 109.5 . .
H2A4 C2A2 H2A5 109.5 . .
N2 C2A2 H2A6 109.5 . .
H2A4 C2A2 H2A6 109.5 . .
H2A5 C2A2 H2A6 109.5 . .
N2 C2A3 H2A7 109.5 . .
N2 C2A3 H2A8 109.5 . .
H2A7 C2A3 H2A8 109.5 . .
N2 C2A3 H2A9 109.5 . .
H2A7 C2A3 H2A9 109.5 . .
H2A8 C2A3 H2A9 109.5 . .
N2 C2A4 H2AX 109.5 . .
N2 C2A4 H2AY 109.5 . .
H2AX C2A4 H2AY 109.5 . .
N2 C2A4 H2AZ 109.5 . .
H2AX C2A4 H2AZ 109.5 . .
H2AY C2A4 H2AZ 109.5 . .
C304 N3 C3A1 86.6(18) . .
C304 N3 C3A2 107.9(19) . .
C3A1 N3 C3A2 111.3(17) . .
C304 N3 C301 124.8(16) . .
C3A1 N3 C301 148.1(18) . .
C3A2 N3 C301 57.9(18) . .
C304 N3 C3A3 131.2(18) . .
C3A1 N3 C3A3 103.1(16) . .
C3A2 N3 C3A3 112.3(17) . .
C301 N3 C3A3 62.0(18) . .
C304 N3 C302 119.3(18) . .
C3A1 N3 C302 58.6(18) . .
C3A2 N3 C302 130(2) . .
C301 N3 C302 103.1(16) . .
C3A3 N3 C302 44.7(17) . .
C304 N3 C303 102.6(17) . .
C3A1 N3 C303 66.6(19) . .
C3A2 N3 C303 44.7(17) . .
C301 N3 C303 97.9(17) . .
C3A3 N3 C303 125(2) . .
C302 N3 C303 105.4(18) . .
C304 N3 C3A4 36.1(16) . .
C3A1 N3 C3A4 114.6(17) . .
C3A2 N3 C3A4 114.1(17) . .
C301 N3 C3A4 96.4(16) . .
C3A3 N3 C3A4 100.4(16) . .
C302 N3 C3A4 114.0(19) . .
C303 N3 C3A4 133.4(18) . .
N3 C301 H30A 109.5 . .
N3 C301 H30B 109.5 . .
H30A C301 H30B 109.5 . .
N3 C301 H30C 109.5 . .
H30A C301 H30C 109.5 . .
H30B C301 H30C 109.5 . .
N3 C302 H30D 109.5 . .
N3 C302 H30E 109.5 . .
H30D C302 H30E 109.5 . .
N3 C302 H30F 109.5 . .
H30D C302 H30F 109.5 . .
H30E C302 H30F 109.5 . .
N3 C303 H30G 109.5 . .
N3 C303 H30H 109.5 . .
H30G C303 H30H 109.5 . .
N3 C303 H30I 109.5 . .
H30G C303 H30I 109.5 . .
H30H C303 H30I 109.5 . .
N3 C304 H30J 109.5 . .
N3 C304 H30K 109.5 . .
H30J C304 H30K 109.5 . .
N3 C304 H30L 109.5 . .
H30J C304 H30L 109.5 . .
H30K C304 H30L 109.5 . .
N3 C3A1 H3A1 109.5 . .
N3 C3A1 H3A2 109.5 . .
H3A1 C3A1 H3A2 109.5 . .
N3 C3A1 H3A3 109.5 . .
H3A1 C3A1 H3A3 109.5 . .
H3A2 C3A1 H3A3 109.5 . .
N3 C3A2 H3A4 109.5 . .
N3 C3A2 H3A5 109.5 . .
H3A4 C3A2 H3A5 109.5 . .
N3 C3A2 H3A6 109.5 . .
H3A4 C3A2 H3A6 109.5 . .
H3A5 C3A2 H3A6 109.5 . .
N3 C3A3 H3A7 109.5 . .
N3 C3A3 H3A8 109.5 . .
H3A7 C3A3 H3A8 109.5 . .
N3 C3A3 H3A9 109.5 . .
H3A7 C3A3 H3A9 109.5 . .
H3A8 C3A3 H3A9 109.5 . .
N3 C3A4 H3AX 109.5 . .
N3 C3A4 H3AY 109.5 . .
H3AX C3A4 H3AY 109.5 . .
N3 C3A4 H3AZ 109.5 . .
H3AX C3A4 H3AZ 109.5 . .
H3AY C3A4 H3AZ 109.5 . .
O501 C502 C504 110(2) . .
O501 C502 C503 112(2) . .
C504 C502 C503 138(3) . .
C502 C503 H50A 109.5 . .
C502 C503 H50B 109.5 . .
H50A C503 H50B 109.5 . .
C502 C503 H50C 109.5 . .
H50A C503 H50C 109.5 . .
H50B C503 H50C 109.5 . .
C502 C504 H50D 109.5 . .
C502 C504 H50E 109.5 . .
H50D C504 H50E 109.5 . .
C502 C504 H50F 109.5 . .
H50D C504 H50F 109.5 . .
H50E C504 H50F 109.5 . .
O601 C602 C604 112(2) . .
O601 C602 C603 113(2) . .
C604 C602 C603 135(3) . .
C602 C603 H60A 109.5 . .
C602 C603 H60B 109.5 . .
H60A C603 H60B 109.5 . .
C602 C603 H60C 109.5 . .
H60A C603 H60C 109.5 . .
H60B C603 H60C 109.5 . .
C602 C604 H60D 109.5 . .
C602 C604 H60E 109.5 . .
H60D C604 H60E 109.5 . .
C602 C604 H60F 109.5 . .
H60D C604 H60F 109.5 . .
H60E C604 H60F 109.5 . .
O401 C402 C404 114(2) . .
O401 C402 C403 111(2) . .
C404 C402 C403 136(3) . .
C402 C403 H40A 109.5 . .
C402 C403 H40B 109.5 . .
H40A C403 H40B 109.5 . .
C402 C403 H40C 109.5 . .
H40A C403 H40C 109.5 . .
H40B C403 H40C 109.5 . .
C402 C404 H40D 109.5 . .
C402 C404 H40E 109.5 . .
H40D C404 H40E 109.5 . .
C402 C404 H40F 109.5 . .
H40D C404 H40F 109.5 . .
H40E C404 H40F 109.5 . .

loop_
_geom_bond_atom_site_label_1
_geom_bond_atom_site_label_2
_geom_bond_distance
_geom_bond_site_symmetry_2
Cu1 N1 1.889(18) .
Cu1 Ni5 2.415(2) .
Cu1 Ni1 2.606(3) .
Cu1 Ni2 2.647(3) .
Cu1 Ni8 2.685(3) .
Cu1 Ni9 2.685(2) .
Cu1 Ni3 2.704(2) .
Ni1 C17 1.729(16) .
Ni1 C1 1.948(12) .
Ni1 C3 1.965(19) 3_656
Ni1 Ni15 2.440(3) 3_656
Ni1 C18 2.487(13) .
Ni1 Ni2 2.571(2) .
Ni1 Ni4 2.601(2) .
Ni1 Ni5 2.659(2) .
Ni1 Ni3 2.712(3) .
Ni2 C16 1.712(17) .
Ni2 C8 1.923(17) 3_656
Ni2 C1 2.009(12) .
Ni2 Ni14 2.380(3) 3_656
Ni2 Ni5 2.573(2) .
Ni2 Ni7 2.783(2) .
Ni2 Ni9 2.947(3) .
Ni3 C19 1.763(15) .
Ni3 C18 1.909(13) .
Ni3 C12 1.927(15) .
Ni3 Ni6 2.455(2) .
Ni3 Ni4 2.478(2) .
Ni3 Ni5 2.595(2) .
Ni3 Ni8 2.631(2) .
Ni4 C18 1.868(12) .
Ni4 C11 1.894(12) .
Ni4 Ni11 2.417(2) 3_656
Ni4 C1 2.429(11) .
Ni4 Ni6 2.526(2) .
Ni4 Ni13 2.5408(19) 3_656
Ni4 Ni5 2.6532(19) .
Ni4 Ni7 2.708(2) 3_656
Ni4 Ni15 2.729(2) 3_656
Ni5 C1 1.831(12) .
Ni5 C2 1.948(12) .
Ni5 Ni13 2.445(2) 3_656
Ni5 Ni6 2.459(2) .
Ni5 Ni8 2.468(2) .
Ni5 Ni9 2.495(2) .
Ni5 Ni13 2.497(2) .
Ni5 Ni7 2.562(2) .
Ni6 C12 1.856(13) .
Ni6 C10 1.887(12) .
Ni6 Ni7 2.453(2) 3_656
Ni6 Ni13 2.4755(19) .
Ni6 Ni8 2.580(2) .
Ni6 Ni14 2.627(2) .
Ni6 Ni12 2.715(2) .
Ni7 C15 1.885(12) .
Ni7 C10 1.886(13) 3_656
Ni7 Ni6 2.453(2) 3_656
Ni7 Ni9 2.497(2) .
Ni7 Ni11 2.596(2) .
Ni7 Ni13 2.6070(19) .
Ni7 Ni14 2.612(2) 3_656
Ni7 Ni4 2.708(2) 3_656
Ni7 Ni13 2.7140(19) 3_656
Ni8 C13 1.756(16) .
Ni8 C2 1.933(12) .
Ni8 C12 2.146(14) .
Ni8 Ni10 2.498(3) .
Ni8 Ni12 2.601(3) .
Ni8 Ni9 2.729(2) .
Ni9 C14 1.742(15) .
Ni9 C15 1.900(14) .
Ni9 C2 1.973(13) .
Ni9 Ni10 2.538(3) .
Ni9 Ni11 2.679(2) .
Ni10 C7 1.738(17) .
Ni10 C6 1.991(15) .
Ni10 C5 2.008(18) .
Ni10 C2 2.193(12) .
Ni10 Ni12 2.430(3) .
Ni10 Ni11 2.448(3) .
Ni11 C6 1.826(13) .
Ni11 C11 1.862(13) 3_656
Ni11 C2 2.026(12) .
Ni11 Ni4 2.417(2) 3_656
Ni11 Ni13 2.4949(19) .
Ni11 Ni12 2.754(2) .
Ni11 Ni15 2.755(2) .
Ni12 C5 1.823(15) .
Ni12 C9 1.957(15) .
Ni12 C2 2.054(13) .
Ni12 Ni14 2.393(3) .
Ni12 Ni13 2.502(2) .
Ni12 Ni15 2.657(3) .
Ni13 C1 1.886(12) 3_656
Ni13 C2 1.916(13) .
Ni13 Ni13 2.415(3) 3_656
Ni13 Ni5 2.445(2) 3_656
Ni13 Ni14 2.479(2) .
Ni13 Ni4 2.5408(19) 3_656
Ni13 Ni7 2.7140(19) 3_656
Ni14 C9 1.853(16) .
Ni14 C8 1.856(15) .
Ni14 C1 2.003(12) 3_656
Ni14 Ni2 2.380(3) 3_656
Ni14 Ni15 2.579(2) .
Ni14 Ni7 2.612(2) 3_656
Ni15 C4 1.749(16) .
Ni15 C3 1.855(16) .
Ni15 C1 1.948(12) 3_656
Ni15 Ni1 2.440(3) 3_656
Ni15 Ni4 2.729(2) 3_656
C1 Ni13 1.886(12) 3_656
C1 Ni15 1.948(12) 3_656
C1 Ni14 2.003(12) 3_656
C3 O3 1.178(17) .
C3 Ni1 1.965(19) 3_656
C4 O4 1.172(18) .
C5 O5 1.165(17) .
C6 O6 1.156(15) .
C7 O7 1.157(19) .
C8 O8 1.167(16) .
C8 Ni2 1.923(17) 3_656
C9 O9 1.197(16) .
C10 O10 1.166(14) .
C10 Ni7 1.886(13) 3_656
C11 O11 1.175(14) .
C11 Ni11 1.862(13) 3_656
C12 O12 1.219(15) .
C13 O13 1.139(18) .
C14 O14 1.158(17) .
C15 O15 1.174(14) .
C16 O16 1.190(19) .
C17 O17 1.143(18) .
C18 O18 1.182(14) .
C19 O19 1.135(17) .
N1 C101 1.14(3) .
C101 C102 1.44(3) .
C102 H10A 0.9800 .
C102 H10B 0.9800 .
C102 H10C 0.9800 .
N2 C2A2 1.458(9) .
N2 C201 1.463(9) .
N2 C202 1.464(8) .
N2 C2A3 1.469(9) .
N2 C2A4 1.470(9) .
N2 C204 1.473(9) .
N2 C2A1 1.473(9) .
N2 C203 1.476(9) .
C201 H20A 0.9800 .
C201 H20B 0.9800 .
C201 H20C 0.9800 .
C202 H20D 0.9800 .
C202 H20E 0.9800 .
C202 H20F 0.9800 .
C203 H20G 0.9800 .
C203 H20H 0.9800 .
C203 H20I 0.9800 .
C204 H20J 0.9800 .
C204 H20K 0.9800 .
C204 H20L 0.9800 .
C2A1 H2A1 0.9800 .
C2A1 H2A2 0.9800 .
C2A1 H2A3 0.9800 .
C2A2 H2A4 0.9800 .
C2A2 H2A5 0.9800 .
C2A2 H2A6 0.9800 .
C2A3 H2A7 0.9800 .
C2A3 H2A8 0.9800 .
C2A3 H2A9 0.9800 .
C2A4 H2AX 0.9800 .
C2A4 H2AY 0.9800 .
C2A4 H2AZ 0.9800 .
N3 C304 1.459(9) .
N3 C3A1 1.460(9) .
N3 C3A2 1.461(9) .
N3 C301 1.464(9) .
N3 C3A3 1.465(9) .
N3 C302 1.472(9) .
N3 C303 1.480(9) .
N3 C3A4 1.481(9) .
C301 H30A 0.9800 .
C301 H30B 0.9800 .
C301 H30C 0.9800 .
C302 H30D 0.9800 .
C302 H30E 0.9800 .
C302 H30F 0.9800 .
C303 H30G 0.9800 .
C303 H30H 0.9800 .
C303 H30I 0.9800 .
C304 H30J 0.9800 .
C304 H30K 0.9800 .
C304 H30L 0.9800 .
C3A1 H3A1 0.9800 .
C3A1 H3A2 0.9800 .
C3A1 H3A3 0.9800 .
C3A2 H3A4 0.9800 .
C3A2 H3A5 0.9800 .
C3A2 H3A6 0.9800 .
C3A3 H3A7 0.9800 .
C3A3 H3A8 0.9800 .
C3A3 H3A9 0.9800 .
C3A4 H3AX 0.9800 .
C3A4 H3AY 0.9800 .
C3A4 H3AZ 0.9800 .
C503 H50A 0.9800 .
C503 H50B 0.9800 .
C503 H50C 0.9800 .
C504 H50D 0.9800 .
C504 H50E 0.9800 .
C504 H50F 0.9800 .
C603 H60A 0.9800 .
C603 H60B 0.9800 .
C603 H60C 0.9800 .
C604 H60D 0.9800 .
C604 H60E 0.9800 .
C604 H60F 0.9800 .
C403 H40A 0.9800 .
C403 H40B 0.9800 .
C403 H40C 0.9800 .
C404 H40D 0.9800 .
C404 H40E 0.9800 .
C404 H40F 0.9800 .
